data_7039674
loop_
_publ_author_name
'Schwedtmann, Kai'
'Schoemaker, Robin'
'Hennersdorf, Felix'
'Bauz\'a, Antonio'
'Frontera, Antonio'
'Weiss, Robert'
'Weigand, Jan J.'

_publ_section_title
;
 Cationic 5-phosphonio-substituted N-heterocyclic carbenes.
;
_journal_issue 28
_journal_name_full 'Dalton transactions (Cambridge, England : 2003)'
_journal_page_first 11384
_journal_page_last 11396
_journal_paper_doi 10.1039/c6dt01871h
_journal_volume 45
_journal_year 2016
_chemical_formula_moiety 'C39 H44 Cl2 N2 P, C F3 O3 S, C6 H4 F2'
_chemical_formula_sum 'C46 H48 Cl2 F5 N2 O3 P S'
_chemical_formula_weight 905.79
_space_group_crystal_system triclinic
_space_group_IT_number 2
_space_group_name_Hall '-P 1'
_space_group_name_H-M_alt 'P -1'
_symmetry_space_group_name_Hall '-P 1'
_symmetry_space_group_name_H-M 'P -1'
_atom_sites_solution_hydrogens geom
_atom_sites_solution_primary iterative
_audit_creation_method
;
Olex2 1.2
(compiled 2015.09.30 svn.r3233 for OlexSys, GUI svn.r5103)
;
_audit_update_record
;
2016-06-02 deposited with the CCDC.
2016-06-03 downloaded from the CCDC.
;
_cell_angle_alpha 106.9695(17)
_cell_angle_beta 91.5755(14)
_cell_angle_gamma 100.6970(16)
_cell_formula_units_Z 2
_cell_length_a 12.4108(2)
_cell_length_b 12.7149(3)
_cell_length_c 14.6973(3)
_cell_measurement_reflns_used 9913
_cell_measurement_temperature 100.0
_cell_measurement_theta_max 34.261
_cell_measurement_theta_min 2.373
_cell_volume 2171.49(8)
_computing_cell_refinement 'SAINT v8.34A (Bruker, 2013)'
_computing_data_collection 'SAINT v8.34A (Bruker, 2013)'
_computing_data_reduction 'SAINT v8.34A (Bruker, 2013)'
_computing_molecular_graphics 'Olex2 (Dolomanov et al., 2009)'
_computing_publication_material 'Olex2 (Dolomanov et al., 2009)'
_computing_structure_refinement 'ShelXL (Sheldrick, 2008)'
_computing_structure_solution
;
Superflip (Palatinus & Chapuis, 2007;Palatinus & van der Lee, 2008;
Palatinus et al., 2012)
;
_diffrn_ambient_temperature 100.0
_diffrn_measured_fraction_theta_full 0.999
_diffrn_measured_fraction_theta_max 0.978
_diffrn_measurement_device_type 'Bruker APEX-II CCD'
_diffrn_measurement_method '\f and \w scans'
_diffrn_radiation_type MoK\a
_diffrn_radiation_wavelength 0.71073
_diffrn_reflns_av_R_equivalents 0.0326
_diffrn_reflns_av_unetI/netI 0.0393
_diffrn_reflns_Laue_measured_fraction_full 0.999
_diffrn_reflns_Laue_measured_fraction_max 0.978
_diffrn_reflns_limit_h_max 19
_diffrn_reflns_limit_h_min -19
_diffrn_reflns_limit_k_max 20
_diffrn_reflns_limit_k_min -19
_diffrn_reflns_limit_l_max 23
_diffrn_reflns_limit_l_min -23
_diffrn_reflns_number 81346
_diffrn_reflns_point_group_measured_fraction_full 0.999
_diffrn_reflns_point_group_measured_fraction_max 0.978
_diffrn_reflns_theta_full 26.000
_diffrn_reflns_theta_max 34.970
_diffrn_reflns_theta_min 2.139
_diffrn_source 'sealed X-ray tube'
_exptl_absorpt_coefficient_mu 0.299
_exptl_absorpt_correction_T_max 0.9855
_exptl_absorpt_correction_T_min 0.9642
_exptl_absorpt_correction_type multi-scan
_exptl_absorpt_process_details
;
SADABS-2012/1 (Bruker,2012) was used for absorption correction.
wR2(int) was 0.0604 before and 0.0421 after correction.
The Ratio of minimum to maximum transmission is 0.9784.
The \l/2 correction factor is 0.0015.
;
_exptl_crystal_colour 'clear colourless'
_exptl_crystal_colour_lustre clear
_exptl_crystal_colour_primary colourless
_exptl_crystal_density_diffrn 1.385
_exptl_crystal_description block
_exptl_crystal_F_000 944
_exptl_crystal_size_max 0.24
_exptl_crystal_size_mid 0.135
_exptl_crystal_size_min 0.091
_refine_diff_density_max 0.537
_refine_diff_density_min -0.382
_refine_diff_density_rms 0.065
_refine_ls_extinction_method none
_refine_ls_goodness_of_fit_ref 1.022
_refine_ls_hydrogen_treatment constr
_refine_ls_matrix_type full
_refine_ls_number_parameters 549
_refine_ls_number_reflns 18665
_refine_ls_number_restraints 0
_refine_ls_restrained_S_all 1.022
_refine_ls_R_factor_all 0.0620
_refine_ls_R_factor_gt 0.0398
_refine_ls_shift/su_max 0.001
_refine_ls_shift/su_mean 0.000
_refine_ls_structure_factor_coef Fsqd
_refine_ls_weighting_details 'w=1/[\s^2^(Fo^2^)+(0.0438P)^2^+0.6615P] where P=(Fo^2^+2Fc^2^)/3'
_refine_ls_weighting_scheme calc
_refine_ls_wR_factor_gt 0.0898
_refine_ls_wR_factor_ref 0.0996
_reflns_Friedel_coverage 0.000
_reflns_number_gt 14138
_reflns_number_total 18665
_reflns_threshold_expression 'I > 2\s(I)'
_cod_data_source_file c6dt01871h2.cif
_cod_data_source_block 9bOTf
_cod_depositor_comments 'Adding full bibliography for 7039669--7039682.cif.'
_cod_original_cell_volume 2171.47(7)
_cod_database_code 7039674
_shelx_space_group_comment
;
The symmetry employed for this shelxl refinement is uniquely defined
by the following loop, which should always be used as a source of
symmetry information in preference to the above space-group names.
They are only intended as comments.
;
_olex2_refinement_description
;
1. Fixed Uiso
 At 1.2 times of:
  All C(H) groups
 At 1.5 times of:
  All C(H,H,H) groups
2.a Ternary CH refined with riding coordinates:
 C25(H25), C22(H22), C13(H13), C10(H10)
2.b Aromatic/amide H refined with riding coordinates:
 C43(H43), C8(H8), C38(H38), C31(H31), C7(H7), C37(H37), C46(H46), C44(H44),
 C36(H36), C29(H29), C35(H35), C39(H39), C45(H45), C30(H30), C6(H6), C18(H18),
 C33(H33), C19(H19), C20(H20), C32(H32)
2.c Idealised Me refined as rotating group:
 C23(H23A,H23B,H23C), C11(H11A,H11B,H11C), C26(H26A,H26B,H26C), C14(H14A,H14B,
 H14C), C15(H15A,H15B,H15C), C27(H27A,H27B,H27C), C12(H12A,H12B,H12C), C24(H24A,
 H24B,H24C)
;
_shelx_shelxl_version_number 2014/7
_olex2_date_sample_data_collection 31.10.2014
_olex2_date_sample_submission 31.10.2014
_olex2_diffrn_ambient_temperature_device 'Oxford Cryosystems'
_olex2_exptl_crystal_mounting_method 'The crystal was mounted on a glass fibre in oil'
_olex2_submission_original_sample_id jjw0297
_olex2_submission_special_instructions 'No special instructions were received'

loop_
_space_group_symop_operation_xyz
'x, y, z'
'-x, -y, -z'

loop_
_atom_site_label
_atom_site_type_symbol
_atom_site_fract_x
_atom_site_fract_y
_atom_site_fract_z
_atom_site_U_iso_or_equiv
_atom_site_adp_type
_atom_site_occupancy
_atom_site_site_symmetry_order
_atom_site_calc_flag
_atom_site_refinement_flags_posn
Cl1 Cl 0.34066(2) 0.19481(2) 0.57637(2) 0.01656(5) Uani 1 1 d .
Cl2 Cl 0.15164(2) -0.05659(2) 0.53272(2) 0.01732(5) Uani 1 1 d .
S1 S 0.00992(2) 0.27210(3) 0.70113(2) 0.02214(6) Uani 1 1 d .
P1 P 0.36626(2) 0.07517(2) 0.90222(2) 0.01016(5) Uani 1 1 d .
F5 F 0.43394(8) 0.48706(9) 0.35148(7) 0.0431(2) Uani 1 1 d .
F1 F 0.06851(7) 0.44936(8) 0.85293(7) 0.0429(2) Uani 1 1 d .
F2 F -0.09369(6) 0.43105(7) 0.78656(6) 0.03292(18) Uani 1 1 d .
F3 F -0.06483(7) 0.32501(9) 0.87067(6) 0.0388(2) Uani 1 1 d .
F4 F 0.38988(9) 0.34686(10) 0.45661(8) 0.0524(3) Uani 1 1 d .
O1 O -0.09566(8) 0.19973(10) 0.66845(8) 0.0407(3) Uani 1 1 d .
O3 O 0.05107(10) 0.34151(12) 0.64310(8) 0.0454(3) Uani 1 1 d .
O2 O 0.09093(7) 0.22293(8) 0.73734(7) 0.02711(19) Uani 1 1 d .
N1 N 0.35524(6) 0.14247(7) 0.74081(6) 0.00992(14) Uani 1 1 d .
N2 N 0.23476(6) -0.01392(7) 0.71503(5) 0.01037(14) Uani 1 1 d .
C43 C 0.26718(11) 0.54932(11) 0.38417(9) 0.0259(2) Uani 1 1 d .
H43 H 0.2831 0.5987 0.3465 0.031 Uiso 1 1 calc R
C8 C 0.65180(8) 0.27285(9) 0.79613(7) 0.01581(18) Uani 1 1 d .
H8 H 0.7212 0.2514 0.7900 0.019 Uiso 1 1 calc R
C38 C 0.27432(11) 0.29228(10) 1.13354(8) 0.0235(2) Uani 1 1 d .
H38 H 0.3019 0.3235 1.1987 0.028 Uiso 1 1 calc R
C31 C 0.24181(10) -0.25051(10) 0.97796(8) 0.0214(2) Uani 1 1 d .
H31 H 0.2184 -0.3177 0.9942 0.026 Uiso 1 1 calc R
C23 C -0.05400(9) -0.01398(11) 0.83002(9) 0.0226(2) Uani 1 1 d .
H23A H -0.1055 -0.0790 0.8372 0.034 Uiso 1 1 calc GR
H23B H -0.0932 0.0469 0.8326 0.034 Uiso 1 1 calc GR
H23C H 0.0051 0.0115 0.8818 0.034 Uiso 1 1 calc GR
C7 C 0.64735(8) 0.38457(9) 0.83665(8) 0.01788(19) Uani 1 1 d .
H7 H 0.7136 0.4390 0.8587 0.021 Uiso 1 1 calc R
C37 C 0.17973(10) 0.31900(10) 1.10126(9) 0.0235(2) Uani 1 1 d .
H37 H 0.1424 0.3685 1.1443 0.028 Uiso 1 1 calc R
C42 C 0.33937(11) 0.48327(11) 0.39477(9) 0.0256(2) Uani 1 1 d .
C46 C 0.22108(11) 0.40362(11) 0.49422(9) 0.0250(2) Uani 1 1 d .
H46 H 0.2056 0.3537 0.5315 0.030 Uiso 1 1 calc R
C40 C -0.02090(9) 0.37414(11) 0.80790(9) 0.0226(2) Uani 1 1 d .
C44 C 0.17041(11) 0.54283(11) 0.42939(9) 0.0268(2) Uani 1 1 d .
H44 H 0.1194 0.5879 0.4226 0.032 Uiso 1 1 calc R
C36 C 0.14003(9) 0.27321(10) 1.00614(9) 0.0207(2) Uani 1 1 d .
H36 H 0.0761 0.2926 0.9840 0.025 Uiso 1 1 calc R
C5 C 0.44781(8) 0.33990(8) 0.81583(7) 0.01312(17) Uani 1 1 d .
C29 C 0.20006(8) -0.08564(9) 0.94699(7) 0.01617(18) Uani 1 1 d .
H29 H 0.1489 -0.0393 0.9442 0.019 Uiso 1 1 calc R
C35 C 0.19279(8) 0.19918(9) 0.94274(8) 0.01557(18) Uani 1 1 d .
H35 H 0.1643 0.1674 0.8778 0.019 Uiso 1 1 calc R
C11 C 0.33243(9) 0.44843(9) 0.92916(8) 0.0197(2) Uani 1 1 d .
H11A H 0.3451 0.4041 0.9714 0.030 Uiso 1 1 calc GR
H11B H 0.2590 0.4662 0.9360 0.030 Uiso 1 1 calc GR
H11C H 0.3881 0.5182 0.9464 0.030 Uiso 1 1 calc GR
C39 C 0.32850(9) 0.21998(10) 1.07051(7) 0.0185(2) Uani 1 1 d .
H39 H 0.3940 0.2031 1.0926 0.022 Uiso 1 1 calc R
C45 C 0.14828(10) 0.47071(11) 0.48430(9) 0.0241(2) Uani 1 1 d .
H45 H 0.0823 0.4672 0.5156 0.029 Uiso 1 1 calc R
C30 C 0.16708(9) -0.18353(10) 0.97130(8) 0.0208(2) Uani 1 1 d .
H30 H 0.0927 -0.2050 0.9835 0.025 Uiso 1 1 calc R
C6 C 0.54696(9) 0.41747(9) 0.84524(8) 0.01704(19) Uani 1 1 d .
H6 H 0.5455 0.4948 0.8718 0.020 Uiso 1 1 calc R
C26 C 0.41286(10) -0.28359(10) 0.70706(9) 0.0219(2) Uani 1 1 d .
H26A H 0.3972 -0.2913 0.7701 0.033 Uiso 1 1 calc GR
H26B H 0.4926 -0.2619 0.7050 0.033 Uiso 1 1 calc GR
H26C H 0.3848 -0.3554 0.6579 0.033 Uiso 1 1 calc GR
C14 C 0.63415(10) 0.02449(11) 0.77345(10) 0.0256(2) Uani 1 1 d .
H14A H 0.6326 -0.0548 0.7401 0.038 Uiso 1 1 calc GR
H14B H 0.6038 0.0312 0.8353 0.038 Uiso 1 1 calc GR
H14C H 0.7103 0.0667 0.7836 0.038 Uiso 1 1 calc GR
C2 C 0.30580(8) 0.11621(8) 0.64950(7) 0.01165(16) Uani 1 1 d .
C15 C 0.61257(11) 0.06661(11) 0.61713(9) 0.0266(2) Uani 1 1 d .
H15A H 0.6878 0.1111 0.6283 0.040 Uiso 1 1 calc GR
H15B H 0.5669 0.0970 0.5798 0.040 Uiso 1 1 calc GR
H15C H 0.6134 -0.0116 0.5819 0.040 Uiso 1 1 calc GR
C9 C 0.55586(8) 0.19151(9) 0.76420(7) 0.01258(17) Uani 1 1 d .
C18 C 0.00822(9) -0.24460(10) 0.72724(8) 0.0183(2) Uani 1 1 d .
H18 H -0.0686 -0.2583 0.7338 0.022 Uiso 1 1 calc R
C1 C 0.31041(7) 0.06300(8) 0.78121(6) 0.00957(15) Uani 1 1 d .
C33 C 0.38348(8) -0.12220(9) 0.93498(7) 0.01526(18) Uani 1 1 d .
H33 H 0.4579 -0.1011 0.9229 0.018 Uiso 1 1 calc R
C21 C 0.23512(8) -0.20944(8) 0.70584(7) 0.01320(17) Uani 1 1 d .
C19 C 0.06442(9) -0.33049(10) 0.71811(8) 0.0198(2) Uani 1 1 d .
H19 H 0.0262 -0.4020 0.7192 0.024 Uiso 1 1 calc R
C16 C 0.17538(8) -0.12276(8) 0.71842(7) 0.01166(16) Uani 1 1 d .
C34 C 0.28761(8) 0.17167(8) 0.97462(7) 0.01252(16) Uani 1 1 d .
C25 C 0.35683(8) -0.19341(9) 0.68865(7) 0.01438(17) Uani 1 1 d .
H25 H 0.3949 -0.1193 0.7335 0.017 Uiso 1 1 calc R
C28 C 0.30847(8) -0.05533(8) 0.92656(6) 0.01162(16) Uani 1 1 d .
C22 C -0.00465(8) -0.04738(10) 0.73373(8) 0.01754(19) Uani 1 1 d .
H22 H 0.0455 0.0206 0.7268 0.021 Uiso 1 1 calc R
C17 C 0.06190(8) -0.13770(9) 0.72713(7) 0.01424(17) Uani 1 1 d .
C27 C 0.37512(10) -0.19004(10) 0.58657(8) 0.0201(2) Uani 1 1 d .
H27A H 0.4539 -0.1815 0.5776 0.030 Uiso 1 1 calc GR
H27B H 0.3481 -0.1264 0.5761 0.030 Uiso 1 1 calc GR
H27C H 0.3350 -0.2601 0.5408 0.030 Uiso 1 1 calc GR
C20 C 0.17657(9) -0.31321(9) 0.70725(8) 0.01751(19) Uani 1 1 d .
H20 H 0.2139 -0.3735 0.7007 0.021 Uiso 1 1 calc R
C13 C 0.56503(8) 0.07179(9) 0.71319(7) 0.01563(18) Uani 1 1 d .
H13 H 0.4892 0.0242 0.7000 0.019 Uiso 1 1 calc R
C12 C 0.33104(10) 0.45423(10) 0.76063(9) 0.0220(2) Uani 1 1 d .
H12A H 0.3900 0.5213 0.7805 0.033 Uiso 1 1 calc GR
H12B H 0.2595 0.4767 0.7653 0.033 Uiso 1 1 calc GR
H12C H 0.3376 0.4115 0.6944 0.033 Uiso 1 1 calc GR
C32 C 0.35031(10) -0.21923(10) 0.96086(8) 0.0202(2) Uani 1 1 d .
H32 H 0.4020 -0.2639 0.9668 0.024 Uiso 1 1 calc R
C41 C 0.31650(11) 0.41092(12) 0.44881(9) 0.0278(3) Uani 1 1 d .
C3 C 0.23115(8) 0.01941(8) 0.63317(7) 0.01192(16) Uani 1 1 d .
C24 C -0.09780(9) -0.08606(12) 0.65291(9) 0.0251(2) Uani 1 1 d .
H24A H -0.1521 -0.1478 0.6623 0.038 Uiso 1 1 calc GR
H24B H -0.0673 -0.1119 0.5914 0.038 Uiso 1 1 calc GR
H24C H -0.1334 -0.0232 0.6535 0.038 Uiso 1 1 calc GR
C4 C 0.45541(7) 0.22750(8) 0.77712(7) 0.01088(16) Uani 1 1 d .
C10 C 0.34038(8) 0.38100(9) 0.82570(8) 0.01513(18) Uani 1 1 d .
H10 H 0.2780 0.3145 0.8065 0.018 Uiso 1 1 calc R

loop_
_atom_site_aniso_label
_atom_site_aniso_U_11
_atom_site_aniso_U_22
_atom_site_aniso_U_33
_atom_site_aniso_U_23
_atom_site_aniso_U_13
_atom_site_aniso_U_12
Cl1 0.02242(11) 0.01636(12) 0.01344(10) 0.00913(9) 0.00271(8) 0.00258(9)
Cl2 0.01811(11) 0.02025(13) 0.01084(9) 0.00430(8) -0.00345(8) -0.00162(9)
S1 0.02093(12) 0.02772(16) 0.01945(12) 0.00771(11) -0.00103(9) 0.00853(11)
P1 0.01037(10) 0.01066(11) 0.00975(10) 0.00380(8) 0.00024(7) 0.00178(8)
F5 0.0451(5) 0.0557(6) 0.0455(5) 0.0308(5) 0.0289(4) 0.0232(4)
F1 0.0202(4) 0.0345(5) 0.0548(6) -0.0110(4) -0.0022(4) -0.0014(3)
F2 0.0235(4) 0.0312(4) 0.0476(5) 0.0125(4) 0.0075(3) 0.0128(3)
F3 0.0308(4) 0.0649(6) 0.0269(4) 0.0237(4) 0.0081(3) 0.0082(4)
F4 0.0568(6) 0.0707(7) 0.0663(7) 0.0514(6) 0.0395(5) 0.0484(6)
O1 0.0268(5) 0.0418(6) 0.0392(6) -0.0066(5) -0.0148(4) 0.0047(4)
O3 0.0451(6) 0.0755(9) 0.0415(6) 0.0420(6) 0.0239(5) 0.0334(6)
O2 0.0244(4) 0.0223(5) 0.0350(5) 0.0083(4) -0.0062(3) 0.0075(3)
N1 0.0104(3) 0.0096(4) 0.0100(3) 0.0039(3) 0.0007(2) 0.0014(3)
N2 0.0113(3) 0.0103(4) 0.0093(3) 0.0034(3) 0.0006(3) 0.0010(3)
C43 0.0343(6) 0.0232(6) 0.0212(5) 0.0093(5) 0.0005(4) 0.0047(5)
C8 0.0116(4) 0.0174(5) 0.0178(4) 0.0059(4) 0.0022(3) 0.0005(3)
C38 0.0339(6) 0.0179(5) 0.0161(5) 0.0006(4) 0.0068(4) 0.0055(4)
C31 0.0289(6) 0.0149(5) 0.0218(5) 0.0103(4) 0.0023(4) 0.0002(4)
C23 0.0160(5) 0.0263(6) 0.0240(5) 0.0047(4) 0.0034(4) 0.0054(4)
C7 0.0131(4) 0.0164(5) 0.0211(5) 0.0049(4) 0.0007(3) -0.0030(4)
C37 0.0285(6) 0.0150(5) 0.0292(6) 0.0068(4) 0.0170(5) 0.0072(4)
C42 0.0309(6) 0.0295(7) 0.0198(5) 0.0099(5) 0.0089(4) 0.0095(5)
C46 0.0299(6) 0.0284(6) 0.0218(5) 0.0123(5) 0.0069(4) 0.0104(5)
C40 0.0151(4) 0.0255(6) 0.0262(5) 0.0081(5) 0.0014(4) 0.0013(4)
C44 0.0287(6) 0.0253(6) 0.0280(6) 0.0091(5) -0.0034(5) 0.0085(5)
C36 0.0165(5) 0.0182(5) 0.0323(6) 0.0124(4) 0.0101(4) 0.0064(4)
C5 0.0134(4) 0.0113(4) 0.0153(4) 0.0056(3) 0.0018(3) 0.0015(3)
C29 0.0146(4) 0.0177(5) 0.0180(4) 0.0081(4) 0.0034(3) 0.0032(4)
C35 0.0139(4) 0.0155(5) 0.0187(4) 0.0074(4) 0.0025(3) 0.0028(3)
C11 0.0208(5) 0.0141(5) 0.0241(5) 0.0048(4) 0.0062(4) 0.0040(4)
C39 0.0227(5) 0.0181(5) 0.0134(4) 0.0017(4) 0.0002(4) 0.0061(4)
C45 0.0211(5) 0.0279(6) 0.0232(5) 0.0073(5) 0.0008(4) 0.0061(4)
C30 0.0187(5) 0.0206(6) 0.0244(5) 0.0110(4) 0.0054(4) -0.0003(4)
C6 0.0167(4) 0.0106(5) 0.0218(5) 0.0037(4) 0.0015(4) -0.0003(3)
C26 0.0250(5) 0.0175(5) 0.0279(6) 0.0097(4) 0.0080(4) 0.0105(4)
C14 0.0251(5) 0.0213(6) 0.0333(6) 0.0081(5) 0.0032(5) 0.0119(4)
C2 0.0134(4) 0.0127(4) 0.0103(4) 0.0057(3) 0.0014(3) 0.0026(3)
C15 0.0285(6) 0.0262(6) 0.0206(5) 0.0009(5) 0.0114(4) 0.0032(5)
C9 0.0121(4) 0.0139(5) 0.0126(4) 0.0055(3) 0.0028(3) 0.0021(3)
C18 0.0150(4) 0.0178(5) 0.0206(5) 0.0074(4) 0.0004(4) -0.0030(4)
C1 0.0096(4) 0.0098(4) 0.0098(4) 0.0037(3) 0.0016(3) 0.0018(3)
C33 0.0151(4) 0.0148(5) 0.0173(4) 0.0068(4) 0.0007(3) 0.0038(3)
C21 0.0160(4) 0.0112(4) 0.0112(4) 0.0026(3) 0.0011(3) 0.0010(3)
C19 0.0217(5) 0.0131(5) 0.0224(5) 0.0070(4) -0.0002(4) -0.0044(4)
C16 0.0131(4) 0.0097(4) 0.0108(4) 0.0030(3) 0.0005(3) -0.0008(3)
C34 0.0143(4) 0.0108(4) 0.0125(4) 0.0036(3) 0.0020(3) 0.0025(3)
C25 0.0169(4) 0.0120(4) 0.0150(4) 0.0041(3) 0.0043(3) 0.0043(3)
C28 0.0135(4) 0.0120(4) 0.0100(4) 0.0046(3) 0.0004(3) 0.0022(3)
C22 0.0124(4) 0.0194(5) 0.0216(5) 0.0076(4) 0.0013(3) 0.0027(4)
C17 0.0128(4) 0.0155(5) 0.0133(4) 0.0047(3) 0.0000(3) -0.0003(3)
C27 0.0233(5) 0.0211(6) 0.0163(4) 0.0050(4) 0.0073(4) 0.0056(4)
C20 0.0219(5) 0.0116(5) 0.0184(5) 0.0046(4) 0.0025(4) 0.0015(4)
C13 0.0133(4) 0.0144(5) 0.0183(4) 0.0029(4) 0.0046(3) 0.0032(3)
C12 0.0245(5) 0.0182(5) 0.0278(5) 0.0114(4) 0.0026(4) 0.0085(4)
C32 0.0244(5) 0.0163(5) 0.0232(5) 0.0105(4) 0.0010(4) 0.0054(4)
C41 0.0343(6) 0.0336(7) 0.0261(6) 0.0163(5) 0.0125(5) 0.0197(5)
C3 0.0131(4) 0.0133(4) 0.0094(4) 0.0037(3) 0.0002(3) 0.0025(3)
C24 0.0174(5) 0.0337(7) 0.0260(6) 0.0126(5) -0.0020(4) 0.0047(4)
C4 0.0102(4) 0.0105(4) 0.0113(4) 0.0040(3) 0.0010(3) -0.0007(3)
C10 0.0144(4) 0.0107(4) 0.0212(5) 0.0058(4) 0.0020(3) 0.0032(3)

loop_
_atom_type_symbol
_atom_type_description
_atom_type_scat_dispersion_real
_atom_type_scat_dispersion_imag
_atom_type_scat_source
C C 0.0033 0.0016 'International Tables Vol C Tables 4.2.6.8 and 6.1.1.4'
H H 0.0000 0.0000 'International Tables Vol C Tables 4.2.6.8 and 6.1.1.4'
Cl Cl 0.1484 0.1585 'International Tables Vol C Tables 4.2.6.8 and 6.1.1.4'
F F 0.0171 0.0103 'International Tables Vol C Tables 4.2.6.8 and 6.1.1.4'
N N 0.0061 0.0033 'International Tables Vol C Tables 4.2.6.8 and 6.1.1.4'
O O 0.0106 0.0060 'International Tables Vol C Tables 4.2.6.8 and 6.1.1.4'
P P 0.1023 0.0942 'International Tables Vol C Tables 4.2.6.8 and 6.1.1.4'
S S 0.1246 0.1234 'International Tables Vol C Tables 4.2.6.8 and 6.1.1.4'

loop_
_geom_angle_atom_site_label_1
_geom_angle_atom_site_label_2
_geom_angle_atom_site_label_3
_geom_angle
O1 S1 O3 115.90(8)
O1 S1 O2 115.49(7)
O1 S1 C40 101.97(6)
O3 S1 O2 114.94(6)
O3 S1 C40 102.38(7)
O2 S1 C40 103.19(6)
C34 P1 C1 100.59(4)
C28 P1 C1 107.15(4)
C28 P1 C34 101.71(4)
C2 N1 C4 123.44(8)
C1 N1 C2 109.19(8)
C1 N1 C4 126.03(8)
C1 N2 C16 128.30(8)
C1 N2 C3 108.84(8)
C3 N2 C16 122.35(8)
C42 C43 H43 120.5
C42 C43 C44 118.92(11)
C44 C43 H43 120.5
C7 C8 H8 119.6
C7 C8 C9 120.83(9)
C9 C8 H8 119.6
C37 C38 H38 120.0
C39 C38 H38 120.0
C39 C38 C37 119.95(11)
C30 C31 H31 120.0
C32 C31 H31 120.0
C32 C31 C30 119.92(10)
H23A C23 H23B 109.5
H23A C23 H23C 109.5
H23B C23 H23C 109.5
C22 C23 H23A 109.5
C22 C23 H23B 109.5
C22 C23 H23C 109.5
C8 C7 H7 119.8
C8 C7 C6 120.34(10)
C6 C7 H7 119.8
C38 C37 H37 120.1
C36 C37 C38 119.75(10)
C36 C37 H37 120.1
F5 C42 C43 120.49(11)
F5 C42 C41 118.66(11)
C43 C42 C41 120.84(12)
C45 C46 H46 120.8
C41 C46 H46 120.8
C41 C46 C45 118.42(11)
F1 C40 S1 112.39(8)
F1 C40 F2 107.33(11)
F2 C40 S1 111.22(8)
F3 C40 S1 111.82(9)
F3 C40 F1 107.05(10)
F3 C40 F2 106.72(9)
C43 C44 H44 120.0
C45 C44 C43 120.00(12)
C45 C44 H44 120.0
C37 C36 H36 119.7
C37 C36 C35 120.70(10)
C35 C36 H36 119.7
C6 C5 C4 116.44(9)
C6 C5 C10 119.31(9)
C4 C5 C10 124.24(9)
C30 C29 H29 120.1
C30 C29 C28 119.87(10)
C28 C29 H29 120.1
C36 C35 H35 120.0
C36 C35 C34 119.90(10)
C34 C35 H35 120.0
H11A C11 H11B 109.5
H11A C11 H11C 109.5
H11B C11 H11C 109.5
C10 C11 H11A 109.5
C10 C11 H11B 109.5
C10 C11 H11C 109.5
C38 C39 H39 119.7
C38 C39 C34 120.59(10)
C34 C39 H39 119.7
C46 C45 C44 120.85(12)
C46 C45 H45 119.6
C44 C45 H45 119.6
C31 C30 H30 119.7
C29 C30 C31 120.60(10)
C29 C30 H30 119.7
C7 C6 C5 121.63(10)
C7 C6 H6 119.2
C5 C6 H6 119.2
H26A C26 H26B 109.5
H26A C26 H26C 109.5
H26B C26 H26C 109.5
C25 C26 H26A 109.5
C25 C26 H26B 109.5
C25 C26 H26C 109.5
H14A C14 H14B 109.5
H14A C14 H14C 109.5
H14B C14 H14C 109.5
C13 C14 H14A 109.5
C13 C14 H14B 109.5
C13 C14 H14C 109.5
N1 C2 Cl1 123.08(7)
C3 C2 Cl1 129.42(8)
C3 C2 N1 107.48(8)
H15A C15 H15B 109.5
H15A C15 H15C 109.5
H15B C15 H15C 109.5
C13 C15 H15A 109.5
C13 C15 H15B 109.5
C13 C15 H15C 109.5
C8 C9 C13 118.88(9)
C8 C9 C4 117.21(9)
C4 C9 C13 123.82(9)
C19 C18 H18 119.3
C19 C18 C17 121.43(10)
C17 C18 H18 119.3
N1 C1 P1 117.96(7)
N2 C1 P1 134.87(7)
N2 C1 N1 107.03(8)
C28 C33 H33 119.6
C32 C33 H33 119.6
C32 C33 C28 120.71(10)
C16 C21 C25 122.81(9)
C20 C21 C16 116.55(9)
C20 C21 C25 120.62(9)
C18 C19 H19 119.7
C18 C19 C20 120.51(10)
C20 C19 H19 119.7
C21 C16 N2 117.39(8)
C17 C16 N2 118.64(9)
C17 C16 C21 123.81(9)
C35 C34 P1 125.89(8)
C35 C34 C39 119.08(9)
C39 C34 P1 115.03(7)
C26 C25 H25 107.7
C26 C25 C27 108.19(9)
C21 C25 C26 113.68(9)
C21 C25 H25 107.7
C21 C25 C27 111.73(8)
C27 C25 H25 107.7
C29 C28 P1 124.85(8)
C29 C28 C33 119.09(9)
C33 C28 P1 115.68(7)
C23 C22 H22 108.2
C23 C22 C24 109.10(9)
C17 C22 C23 112.06(9)
C17 C22 H22 108.2
C17 C22 C24 110.95(10)
C24 C22 H22 108.2
C18 C17 C16 116.40(10)
C18 C17 C22 119.26(9)
C16 C17 C22 124.32(9)
C25 C27 H27A 109.5
C25 C27 H27B 109.5
C25 C27 H27C 109.5
H27A C27 H27B 109.5
H27A C27 H27C 109.5
H27B C27 H27C 109.5
C21 C20 H20 119.4
C19 C20 C21 121.23(10)
C19 C20 H20 119.4
C14 C13 C15 110.97(9)
C14 C13 H13 108.0
C15 C13 H13 108.0
C9 C13 C14 112.33(9)
C9 C13 C15 109.32(9)
C9 C13 H13 108.0
H12A C12 H12B 109.5
H12A C12 H12C 109.5
H12B C12 H12C 109.5
C10 C12 H12A 109.5
C10 C12 H12B 109.5
C10 C12 H12C 109.5
C31 C32 C33 119.74(10)
C31 C32 H32 120.1
C33 C32 H32 120.1
F4 C41 C42 118.69(11)
F4 C41 C46 120.35(11)
C46 C41 C42 120.97(12)
N2 C3 Cl2 123.54(8)
C2 C3 Cl2 128.91(7)
C2 C3 N2 107.44(8)
C22 C24 H24A 109.5
C22 C24 H24B 109.5
C22 C24 H24C 109.5
H24A C24 H24B 109.5
H24A C24 H24C 109.5
H24B C24 H24C 109.5
C5 C4 N1 119.39(8)
C5 C4 C9 123.48(9)
C9 C4 N1 116.95(8)
C5 C10 C11 110.47(9)
C5 C10 C12 110.57(9)
C5 C10 H10 108.8
C11 C10 C12 109.46(9)
C11 C10 H10 108.8
C12 C10 H10 108.8

loop_
_geom_bond_atom_site_label_1
_geom_bond_atom_site_label_2
_geom_bond_distance
Cl1 C2 1.6832(9)
Cl2 C3 1.6795(10)
S1 O1 1.4332(10)
S1 O3 1.4364(11)
S1 O2 1.4433(9)
S1 C40 1.8223(13)
P1 C1 1.8437(9)
P1 C34 1.8249(10)
P1 C28 1.8205(10)
F5 C42 1.3500(14)
F1 C40 1.3342(14)
F2 C40 1.3407(14)
F3 C40 1.3327(14)
F4 C41 1.3528(14)
N1 C2 1.3807(12)
N1 C1 1.3576(12)
N1 C4 1.4584(12)
N2 C1 1.3556(12)
N2 C16 1.4576(13)
N2 C3 1.3895(12)
C43 H43 0.9500
C43 C42 1.3712(18)
C43 C44 1.3893(19)
C8 H8 0.9500
C8 C7 1.3830(16)
C8 C9 1.3916(14)
C38 H38 0.9500
C38 C37 1.3893(18)
C38 C39 1.3862(16)
C31 H31 0.9500
C31 C30 1.3899(17)
C31 C32 1.3830(16)
C23 H23A 0.9800
C23 H23B 0.9800
C23 H23C 0.9800
C23 C22 1.5336(16)
C7 H7 0.9500
C7 C6 1.3836(15)
C37 H37 0.9500
C37 C36 1.3844(18)
C42 C41 1.3782(17)
C46 H46 0.9500
C46 C45 1.3845(17)
C46 C41 1.3766(17)
C44 H44 0.9500
C44 C45 1.3850(18)
C36 H36 0.9500
C36 C35 1.3905(15)
C5 C6 1.3946(14)
C5 C4 1.3976(14)
C5 C10 1.5155(14)
C29 H29 0.9500
C29 C30 1.3867(15)
C29 C28 1.3950(14)
C35 H35 0.9500
C35 C34 1.3946(14)
C11 H11A 0.9800
C11 H11B 0.9800
C11 H11C 0.9800
C11 C10 1.5283(15)
C39 H39 0.9500
C39 C34 1.4003(14)
C45 H45 0.9500
C30 H30 0.9500
C6 H6 0.9500
C26 H26A 0.9800
C26 H26B 0.9800
C26 H26C 0.9800
C26 C25 1.5291(15)
C14 H14A 0.9800
C14 H14B 0.9800
C14 H14C 0.9800
C14 C13 1.5305(16)
C2 C3 1.3501(14)
C15 H15A 0.9800
C15 H15B 0.9800
C15 H15C 0.9800
C15 C13 1.5335(15)
C9 C13 1.5149(15)
C9 C4 1.4049(13)
C18 H18 0.9500
C18 C19 1.3782(17)
C18 C17 1.3987(15)
C33 H33 0.9500
C33 C28 1.3978(14)
C33 C32 1.3894(15)
C21 C16 1.4108(14)
C21 C25 1.5245(14)
C21 C20 1.3893(14)
C19 H19 0.9500
C19 C20 1.3893(15)
C16 C17 1.4004(13)
C25 H25 1.0000
C25 C27 1.5352(14)
C22 H22 1.0000
C22 C17 1.5172(15)
C22 C24 1.5368(15)
C27 H27A 0.9800
C27 H27B 0.9800
C27 H27C 0.9800
C20 H20 0.9500
C13 H13 1.0000
C12 H12A 0.9800
C12 H12B 0.9800
C12 H12C 0.9800
C12 C10 1.5326(15)
C32 H32 0.9500
C24 H24A 0.9800
C24 H24B 0.9800
C24 H24C 0.9800
C10 H10 1.0000

loop_
_geom_torsion_atom_site_label_1
_geom_torsion_atom_site_label_2
_geom_torsion_atom_site_label_3
_geom_torsion_atom_site_label_4
_geom_torsion
Cl1 C2 C3 Cl2 2.37(15)
Cl1 C2 C3 N2 178.56(8)
F5 C42 C41 F4 0.2(2)
F5 C42 C41 C46 -179.83(13)
O1 S1 C40 F1 177.84(10)
O1 S1 C40 F2 -61.79(10)
O1 S1 C40 F3 57.41(10)
O3 S1 C40 F1 -61.92(11)
O3 S1 C40 F2 58.45(10)
O3 S1 C40 F3 177.65(9)
O2 S1 C40 F1 57.74(10)
O2 S1 C40 F2 178.11(8)
O2 S1 C40 F3 -62.70(9)
N1 C2 C3 Cl2 -176.15(8)
N1 C2 C3 N2 0.03(11)
N2 C16 C17 C18 178.18(8)
N2 C16 C17 C22 -0.23(14)
C43 C42 C41 F4 179.53(13)
C43 C42 C41 C46 -0.5(2)
C43 C44 C45 C46 -0.6(2)
C8 C7 C6 C5 1.53(17)
C8 C9 C13 C14 56.61(12)
C8 C9 C13 C15 -67.04(12)
C8 C9 C4 N1 178.13(8)
C8 C9 C4 C5 3.03(14)
C38 C37 C36 C35 1.08(17)
C38 C39 C34 P1 -178.17(9)
C38 C39 C34 C35 1.39(16)
C23 C22 C17 C18 65.76(13)
C23 C22 C17 C16 -115.87(11)
C7 C8 C9 C13 175.15(10)
C7 C8 C9 C4 -1.54(15)
C37 C38 C39 C34 -1.22(18)
C37 C36 C35 C34 -0.90(16)
C42 C43 C44 C45 0.17(19)
C44 C43 C42 F5 179.69(12)
C44 C43 C42 C41 0.4(2)
C36 C35 C34 P1 179.18(8)
C36 C35 C34 C39 -0.33(15)
C39 C38 C37 C36 -0.01(18)
C45 C46 C41 F4 -179.99(13)
C45 C46 C41 C42 0.1(2)
C30 C31 C32 C33 -1.44(18)
C30 C29 C28 P1 -175.28(8)
C30 C29 C28 C33 -2.70(15)
C6 C5 C4 N1 -177.17(8)
C6 C5 C4 C9 -2.18(14)
C6 C5 C10 C11 -56.06(12)
C6 C5 C10 C12 65.26(13)
C2 N1 C1 P1 177.52(6)
C2 N1 C1 N2 1.16(10)
C2 N1 C4 C5 85.20(12)
C2 N1 C4 C9 -90.11(11)
C9 C8 C7 C6 -0.63(16)
C18 C19 C20 C21 0.38(17)
C1 P1 C34 C35 15.10(10)
C1 P1 C34 C39 -165.37(8)
C1 P1 C28 C29 -73.97(9)
C1 P1 C28 C33 113.22(8)
C1 N1 C2 Cl1 -179.38(7)
C1 N1 C2 C3 -0.75(11)
C1 N1 C4 C5 -109.48(11)
C1 N1 C4 C9 75.21(12)
C1 N2 C16 C21 -72.90(12)
C1 N2 C16 C17 111.50(11)
C1 N2 C3 Cl2 177.13(7)
C1 N2 C3 C2 0.69(11)
C21 C16 C17 C18 2.89(14)
C21 C16 C17 C22 -175.53(9)
C19 C18 C17 C16 -0.74(15)
C19 C18 C17 C22 177.76(10)
C16 N2 C1 P1 -4.78(15)
C16 N2 C1 N1 170.68(9)
C16 N2 C3 Cl2 4.72(13)
C16 N2 C3 C2 -171.71(8)
C16 C21 C25 C26 162.42(9)
C16 C21 C25 C27 -74.78(12)
C16 C21 C20 C19 1.58(15)
C34 P1 C1 N1 84.63(8)
C34 P1 C1 N2 -100.29(10)
C34 P1 C28 C29 31.12(10)
C34 P1 C28 C33 -141.68(8)
C25 C21 C16 N2 -0.34(13)
C25 C21 C16 C17 175.01(9)
C25 C21 C20 C19 -176.77(10)
C28 P1 C1 N1 -169.48(7)
C28 P1 C1 N2 5.60(11)
C28 P1 C34 C35 -95.09(9)
C28 P1 C34 C39 84.44(9)
C28 C29 C30 C31 1.67(17)
C28 C33 C32 C31 0.38(17)
C17 C18 C19 C20 -0.83(17)
C20 C21 C16 N2 -178.65(8)
C20 C21 C16 C17 -3.30(14)
C20 C21 C25 C26 -19.34(14)
C20 C21 C25 C27 103.46(11)
C13 C9 C4 N1 1.61(13)
C13 C9 C4 C5 -173.49(9)
C32 C31 C30 C29 0.42(18)
C32 C33 C28 P1 174.94(8)
C32 C33 C28 C29 1.69(15)
C41 C46 C45 C44 0.5(2)
C3 N2 C1 P1 -176.59(8)
C3 N2 C1 N1 -1.14(10)
C3 N2 C16 C21 97.92(11)
C3 N2 C16 C17 -77.68(12)
C24 C22 C17 C18 -56.47(13)
C24 C22 C17 C16 121.90(11)
C4 N1 C2 Cl1 -11.91(13)
C4 N1 C2 C3 166.72(8)
C4 N1 C1 P1 10.46(12)
C4 N1 C1 N2 -165.90(8)
C4 C5 C6 C7 -0.15(15)
C4 C5 C10 C11 125.03(10)
C4 C5 C10 C12 -113.65(11)
C4 C9 C13 C14 -126.93(10)
C4 C9 C13 C15 109.43(11)
C10 C5 C6 C7 -179.14(10)
C10 C5 C4 N1 1.77(14)
C10 C5 C4 C9 176.75(9)
